data_2242730
loop_
_publ_author_name
'Wardell, James L.'
'Tiekink, Edward R. T.'

_publ_section_title
;
 Crystal structures of the 1:1 salts of 2-amino-4-nitrobenzoate with each
 of (2-hydroxyethyl)dimethylazanium,
 <i>tert</i>-butyl(2-hydroxyethyl)azanium and
 1,3-dihydroxy-2-(hydroxymethyl)propan-2-aminium
;
_journal_coeditor_code HB7785
_journal_issue 12
_journal_name_full 'Acta Crystallographica Section E'
_journal_page_first 1735
_journal_page_last 1740
_journal_paper_doi 10.1107/S2056989018015578
_journal_volume 74
_journal_year 2018
_chemical_formula_iupac 'C4 H12 N O +, C7 H5 N2 O4 -'
_chemical_formula_moiety 'C4 H12 N O +, C7 H5 N2 O4 -'
_chemical_formula_sum 'C11 H17 N3 O5'
_chemical_formula_weight 271.27
_chemical_name_systematic
;
2-Amino-4-nitrobenzoate (2-hydroxyethyl)dimethylazanium
;
_space_group_crystal_system monoclinic
_space_group_IT_number 14
_space_group_name_Hall '-P 2yn'
_space_group_name_H-M_alt 'P 1 21/n 1'
_symmetry_space_group_name_Hall '-P 2yn'
_symmetry_space_group_name_H-M 'P 1 21/n 1'
_atom_sites_solution_hydrogens mixed
_atom_sites_solution_primary direct
_audit_creation_method SHELXL-2014/7
_cell_angle_alpha 90
_cell_angle_beta 104.551(2)
_cell_angle_gamma 90
_cell_formula_units_Z 4
_cell_length_a 6.6816(2)
_cell_length_b 22.8286(8)
_cell_length_c 8.6570(3)
_cell_measurement_reflns_used 8678
_cell_measurement_temperature 120(2)
_cell_measurement_theta_max 27.48
_cell_measurement_theta_min 2.91
_cell_volume 1278.11(7)
_computing_cell_refinement
;
DENZO (Otwinowski & Minor, 1997) and COLLECT (Hooft, 1998)
;
_computing_data_collection
;
COLLECT (Hooft, 1998)
;
_computing_data_reduction
;
DENZO (Otwinowski & Minor, 1997) and COLLECT (Hooft, 1998)
;
_computing_molecular_graphics
;
ORTEP-3 for Windows (Farrugia, 2012) and DIAMOND (Brandenburg,
2006)
;
_computing_publication_material
;
publCIF (Westrip, 2010)
;
_computing_structure_refinement
;
SHELXL2014 (Sheldrick, 2015)
;
_computing_structure_solution
;
SHELXS97 (Sheldrick, 2008)
;
_diffrn_ambient_temperature 120(2)
_diffrn_detector_area_resol_mean 9.091
_diffrn_measured_fraction_theta_full 0.997
_diffrn_measured_fraction_theta_max 0.994
_diffrn_measurement_device_type 'Bruker--Nonius Roper CCD camera on \k-goniostat'
_diffrn_measurement_method '\f & \w scans'
_diffrn_radiation_monochromator graphite
_diffrn_radiation_source 'Bruker--Nonius FR591 rotating anode'
_diffrn_radiation_type MoK\a
_diffrn_radiation_wavelength 0.71073
_diffrn_reflns_av_R_equivalents 0.0431
_diffrn_reflns_av_unetI/netI 0.0420
_diffrn_reflns_limit_h_max 8
_diffrn_reflns_limit_h_min -8
_diffrn_reflns_limit_k_max 29
_diffrn_reflns_limit_k_min -29
_diffrn_reflns_limit_l_max 10
_diffrn_reflns_limit_l_min -11
_diffrn_reflns_number 9689
_diffrn_reflns_theta_full 25.242
_diffrn_reflns_theta_max 27.482
_diffrn_reflns_theta_min 3.016
_exptl_absorpt_coefficient_mu 0.112
_exptl_absorpt_correction_T_max 1.000000
_exptl_absorpt_correction_T_min 0.846996
_exptl_absorpt_correction_type multi-scan
_exptl_absorpt_process_details
;
(SADABS; Sheldrick, 2007)
;
_exptl_crystal_colour yellow
_exptl_crystal_density_diffrn 1.410
_exptl_crystal_description blade
_exptl_crystal_F_000 576
_exptl_crystal_size_max 0.220
_exptl_crystal_size_mid 0.100
_exptl_crystal_size_min 0.060
_refine_diff_density_max 0.269
_refine_diff_density_min -0.315
_refine_ls_extinction_method none
_refine_ls_goodness_of_fit_ref 1.070
_refine_ls_hydrogen_treatment mixed
_refine_ls_matrix_type full
_refine_ls_number_parameters 186
_refine_ls_number_reflns 2911
_refine_ls_number_restraints 4
_refine_ls_restrained_S_all 1.069
_refine_ls_R_factor_all 0.0678
_refine_ls_R_factor_gt 0.0535
_refine_ls_shift/su_max 0.000
_refine_ls_shift/su_mean 0.000
_refine_ls_structure_factor_coef Fsqd
_refine_ls_weighting_details 'w=1/[\s^2^(Fo^2^)+(0.0305P)^2^+1.1579P] where P=(Fo^2^+2Fc^2^)/3'
_refine_ls_weighting_scheme calc
_refine_ls_wR_factor_gt 0.1136
_refine_ls_wR_factor_ref 0.1234
_reflns_number_gt 2380
_reflns_number_total 2911
_reflns_threshold_expression 'I > 2\s(I)'
_cod_data_source_file hb7785sup1.cif
_cod_data_source_block I
_cod_database_code 2242730
_shelx_space_group_comment
;
The symmetry employed for this shelxl refinement is uniquely defined
by the following loop, which should always be used as a source of
symmetry information in preference to the above space-group names.
They are only intended as comments.
;
_shelx_estimated_absorpt_t_min 0.976
_shelx_estimated_absorpt_t_max 0.993

loop_
_space_group_symop_operation_xyz
'x, y, z'
'-x+1/2, y+1/2, -z+1/2'
'-x, -y, -z'
'x-1/2, -y-1/2, z-1/2'

loop_
_atom_site_type_symbol
_atom_site_label
_atom_site_fract_x
_atom_site_fract_y
_atom_site_fract_z
_atom_site_U_iso_or_equiv
_atom_site_adp_type
_atom_site_calc_flag
_atom_site_occupancy
O O1 0.16272(19) 0.18360(5) 0.56894(15) 0.0234(3) Uani d 1
O O2 0.3854(2) 0.15398(6) 0.43175(16) 0.0276(3) Uani d 1
O O3 -0.4660(3) -0.04973(8) 0.2249(3) 0.0617(6) Uani d 1
O O4 -0.2616(3) -0.06559(8) 0.0708(2) 0.0553(5) Uani d 1
N N1 -0.1707(2) 0.11839(7) 0.5634(2) 0.0270(4) Uani d 1
H H1N -0.101(3) 0.1513(6) 0.593(3) 0.032 Uiso d 1
H H2N -0.3042(16) 0.1187(10) 0.558(3) 0.032 Uiso d 1
N N2 -0.3090(3) -0.03927(8) 0.1803(2) 0.0385(4) Uani d 1
C C1 0.0836(3) 0.09665(7) 0.4120(2) 0.0188(3) Uani d 1
C C2 -0.1058(3) 0.08640(7) 0.4521(2) 0.0205(4) Uani d 1
C C3 -0.2321(3) 0.04031(8) 0.3743(2) 0.0258(4) Uani d 1
H H3 -0.3606 0.0324 0.3984 0.031 Uiso calc 1
C C4 -0.1684(3) 0.00696(8) 0.2634(2) 0.0275(4) Uani d 1
C C5 0.0187(3) 0.01502(8) 0.2244(2) 0.0283(4) Uani d 1
H H5 0.0602 -0.0094 0.1491 0.034 Uiso calc 1
C C6 0.1419(3) 0.06031(8) 0.3006(2) 0.0237(4) Uani d 1
H H6 0.2711 0.0670 0.2765 0.028 Uiso calc 1
C C7 0.2213(3) 0.14808(7) 0.4763(2) 0.0190(3) Uani d 1
O O5 0.59794(19) 0.25309(6) 0.51573(16) 0.0249(3) Uani d 1
H H5O 0.529(3) 0.2221(7) 0.489(3) 0.037 Uiso d 1
N N3 0.1711(2) 0.29912(6) 0.52114(17) 0.0189(3) Uani d 1
H H3N 0.206(3) 0.2616(5) 0.548(2) 0.023 Uiso d 1
C C8 0.3578(3) 0.33333(8) 0.5092(2) 0.0250(4) Uani d 1
H H8A 0.4401 0.3433 0.6180 0.030 Uiso calc 1
H H8B 0.3126 0.3705 0.4520 0.030 Uiso calc 1
C C9 0.4932(3) 0.30024(8) 0.4229(2) 0.0256(4) Uani d 1
H H9A 0.4067 0.2848 0.3209 0.031 Uiso calc 1
H H9B 0.5960 0.3274 0.3976 0.031 Uiso calc 1
C C10 0.0140(3) 0.29638(9) 0.3653(2) 0.0252(4) Uani d 1
H H10A -0.1042 0.2729 0.3768 0.038 Uiso calc 1
H H10B 0.0753 0.2783 0.2853 0.038 Uiso calc 1
H H10C -0.0327 0.3361 0.3311 0.038 Uiso calc 1
C C11 0.0766(3) 0.32355(8) 0.6464(2) 0.0251(4) Uani d 1
H H11A 0.0397 0.3647 0.6223 0.038 Uiso calc 1
H H11B 0.1760 0.3208 0.7508 0.038 Uiso calc 1
H H11C -0.0481 0.3012 0.6482 0.038 Uiso calc 1

loop_
_atom_site_aniso_label
_atom_site_aniso_U_11
_atom_site_aniso_U_22
_atom_site_aniso_U_33
_atom_site_aniso_U_12
_atom_site_aniso_U_13
_atom_site_aniso_U_23
O1 0.0236(6) 0.0214(6) 0.0258(7) -0.0023(5) 0.0074(5) -0.0044(5)
O2 0.0251(7) 0.0280(7) 0.0326(7) -0.0051(5) 0.0126(6) -0.0029(6)
O3 0.0404(10) 0.0457(10) 0.0971(16) -0.0189(8) 0.0135(10) -0.0275(10)
O4 0.0809(13) 0.0412(9) 0.0422(10) -0.0246(9) 0.0125(9) -0.0190(8)
N1 0.0216(8) 0.0259(8) 0.0358(9) -0.0034(6) 0.0115(7) -0.0050(7)
N2 0.0422(11) 0.0233(8) 0.0432(11) -0.0063(8) -0.0018(8) -0.0034(8)
C1 0.0206(8) 0.0158(8) 0.0182(8) 0.0004(6) 0.0015(6) 0.0023(6)
C2 0.0206(8) 0.0171(8) 0.0214(8) 0.0016(6) 0.0009(6) 0.0034(7)
C3 0.0214(9) 0.0200(8) 0.0328(10) -0.0014(7) 0.0005(7) 0.0039(8)
C4 0.0332(10) 0.0169(8) 0.0266(9) -0.0031(7) -0.0028(8) -0.0002(7)
C5 0.0388(11) 0.0197(9) 0.0253(9) 0.0016(8) 0.0061(8) -0.0015(7)
C6 0.0269(9) 0.0219(9) 0.0217(9) 0.0030(7) 0.0052(7) 0.0019(7)
C7 0.0196(8) 0.0177(8) 0.0185(8) 0.0005(6) 0.0025(6) 0.0046(6)
O5 0.0202(6) 0.0237(6) 0.0296(7) -0.0017(5) 0.0041(5) 0.0036(5)
N3 0.0183(7) 0.0195(7) 0.0186(7) -0.0002(6) 0.0042(5) -0.0013(6)
C8 0.0218(9) 0.0229(9) 0.0304(10) -0.0054(7) 0.0067(7) -0.0026(7)
C9 0.0225(9) 0.0256(9) 0.0307(10) -0.0007(7) 0.0106(7) 0.0070(8)
C10 0.0208(8) 0.0318(10) 0.0209(9) -0.0013(7) 0.0014(7) -0.0028(7)
C11 0.0288(9) 0.0273(9) 0.0211(9) 0.0027(8) 0.0099(7) -0.0034(7)

loop_
_atom_type_symbol
_atom_type_description
_atom_type_scat_dispersion_real
_atom_type_scat_dispersion_imag
_atom_type_scat_source
C C 0.0033 0.0016 'International Tables Vol C Tables 4.2.6.8 and 6.1.1.4'
H H 0.0000 0.0000 'International Tables Vol C Tables 4.2.6.8 and 6.1.1.4'
N N 0.0061 0.0033 'International Tables Vol C Tables 4.2.6.8 and 6.1.1.4'
O O 0.0106 0.0060 'International Tables Vol C Tables 4.2.6.8 and 6.1.1.4'

loop_
_geom_angle_atom_site_label_1
_geom_angle_atom_site_label_2
_geom_angle_atom_site_label_3
_geom_angle
C2 N1 H1N 115.2(14)
C2 N1 H2N 117.5(15)
H1N N1 H2N 117(2)
O3 N2 O4 123.56(18)
O3 N2 C4 118.39(19)
O4 N2 C4 118.05(19)
C6 C1 C2 119.52(16)
C6 C1 C7 117.77(15)
C2 C1 C7 122.59(15)
N1 C2 C3 118.61(16)
N1 C2 C1 123.25(15)
C3 C2 C1 118.14(16)
C4 C3 C2 119.58(17)
C4 C3 H3 120.2
C2 C3 H3 120.2
C3 C4 C5 123.60(17)
C3 C4 N2 117.77(18)
C5 C4 N2 118.63(18)
C6 C5 C4 116.63(18)
C6 C5 H5 121.7
C4 C5 H5 121.7
C5 C6 C1 122.49(18)
C5 C6 H6 118.8
C1 C6 H6 118.8
O2 C7 O1 123.80(16)
O2 C7 C1 117.90(15)
O1 C7 C1 118.28(15)
C9 O5 H5O 108.9(16)
C10 N3 C11 110.07(14)
C10 N3 C8 111.68(14)
C11 N3 C8 111.54(14)
C10 N3 H3N 105.8(13)
C11 N3 H3N 107.4(13)
C8 N3 H3N 110.1(13)
N3 C8 C9 112.70(14)
N3 C8 H8A 109.1
C9 C8 H8A 109.1
N3 C8 H8B 109.1
C9 C8 H8B 109.1
H8A C8 H8B 107.8
O5 C9 C8 111.72(15)
O5 C9 H9A 109.3
C8 C9 H9A 109.3
O5 C9 H9B 109.3
C8 C9 H9B 109.3
H9A C9 H9B 107.9
N3 C10 H10A 109.5
N3 C10 H10B 109.5
H10A C10 H10B 109.5
N3 C10 H10C 109.5
H10A C10 H10C 109.5
H10B C10 H10C 109.5
N3 C11 H11A 109.5
N3 C11 H11B 109.5
H11A C11 H11B 109.5
N3 C11 H11C 109.5
H11A C11 H11C 109.5
H11B C11 H11C 109.5

loop_
_geom_bond_atom_site_label_1
_geom_bond_atom_site_label_2
_geom_bond_distance
O1 C7 1.270(2)
O2 C7 1.258(2)
O3 N2 1.229(3)
O4 N2 1.229(3)
N1 C2 1.363(2)
N1 H1N 0.886(10)
N1 H2N 0.881(9)
N2 C4 1.474(2)
C1 C6 1.399(2)
C1 C2 1.413(2)
C1 C7 1.509(2)
C2 C3 1.410(2)
C3 C4 1.374(3)
C3 H3 0.9500
C4 C5 1.387(3)
C5 C6 1.382(3)
C5 H5 0.9500
C6 H6 0.9500
O5 C9 1.418(2)
O5 H5O 0.843(10)
N3 C10 1.488(2)
N3 C11 1.493(2)
N3 C8 1.498(2)
N3 H3N 0.902(9)
C8 C9 1.512(3)
C8 H8A 0.9900
C8 H8B 0.9900
C9 H9A 0.9900
C9 H9B 0.9900
C10 H10A 0.9800
C10 H10B 0.9800
C10 H10C 0.9800
C11 H11A 0.9800
C11 H11B 0.9800
C11 H11C 0.9800

loop_
_geom_hbond_atom_site_label_D
_geom_hbond_atom_site_label_H
_geom_hbond_atom_site_label_A
_geom_hbond_site_symmetry_A
_geom_hbond_distance_DH
_geom_hbond_distance_HA
_geom_hbond_distance_DA
_geom_hbond_angle_DHA
N1 H1N O1 . 0.887(17) 1.97(2) 2.6698(19) 134.9(18)
N1 H2N O2 1_455 0.881(13) 2.237(18) 3.010(2) 146(2)
N3 H3N O1 . 0.903(12) 1.820(12) 2.6722(18) 156.4(19)
O5 H5O O2 . 0.844(18) 1.829(18) 2.6731(19) 179(3)
C10 H10B O5 4_454 0.98 2.48 3.406(2) 157

loop_
_geom_torsion_atom_site_label_1
_geom_torsion_atom_site_label_2
_geom_torsion_atom_site_label_3
_geom_torsion_atom_site_label_4
_geom_torsion
C6 C1 C2 N1 177.60(16)
C7 C1 C2 N1 -6.6(3)
C6 C1 C2 C3 -1.6(2)
C7 C1 C2 C3 174.24(15)
N1 C2 C3 C4 -179.05(17)
C1 C2 C3 C4 0.2(2)
C2 C3 C4 C5 1.5(3)
C2 C3 C4 N2 -177.62(16)
O3 N2 C4 C3 -7.2(3)
O4 N2 C4 C3 173.39(19)
O3 N2 C4 C5 173.7(2)
O4 N2 C4 C5 -5.7(3)
C3 C4 C5 C6 -1.6(3)
N2 C4 C5 C6 177.51(17)
C4 C5 C6 C1 0.1(3)
C2 C1 C6 C5 1.5(3)
C7 C1 C6 C5 -174.52(16)
C6 C1 C7 O2 -3.1(2)
C2 C1 C7 O2 -178.95(15)
C6 C1 C7 O1 175.26(15)
C2 C1 C7 O1 -0.6(2)
C10 N3 C8 C9 -73.87(19)
C11 N3 C8 C9 162.49(15)
N3 C8 C9 O5 -71.15(19)

_cod_database_fobs_code 2242730
